data_1511525
loop_
_publ_author_name
'Tanaka, T.'
'Sato, A.'

_publ_section_title
;
 Floating zone crystal growth and structure analysis of a novel Sc B19
 family compound, Sc B19+x Siy
;
_journal_name_full 'Journal of Solid State Chemistry'
_journal_page_first 394
_journal_page_last 400
_journal_paper_doi 10.1006/jssc.2001.9253
_journal_volume 160
_journal_year 2001
_chemical_formula_sum 'B44.57 Sc2.27 Si0.41'
_chemical_name_systematic 'Sc2.27 B44.57 Si0.41'
_space_group_IT_number 96
_symmetry_space_group_name_Hall 'P 4nw 2abw'
_symmetry_space_group_name_H-M 'P 43 21 2'
_cell_angle_alpha 90
_cell_angle_beta 90
_cell_angle_gamma 90
_cell_formula_units_Z 4
_cell_length_a 10.3081
_cell_length_b 10.3081
_cell_length_c 14.2589
_cell_volume 1515.107
_citation_journal_id_ASTM JSSCBI
_cod_data_source_file boron4-x_159.cif
_cod_data_source_block B44.57Sc2.27Si0.41
_cod_database_code 1511525

loop_
_symmetry_equiv_pos_as_xyz
x,y,z
-y+1/2,x+1/2,z+3/4
-x,-y,z+1/2
y+1/2,-x+1/2,z+1/4
x+1/2,-y+1/2,-z+1/4
y,x,-z
-x+1/2,y+1/2,-z+3/4
-y,-x,-z+1/2

loop_
_atom_site_label
_atom_site_type_symbol
_atom_site_fract_x
_atom_site_fract_y
_atom_site_fract_z
_atom_site_occupancy
_atom_site_U_iso_or_equiv
B20 B 0.3529 0.042 0.4933 1 0.0
B5 B -0.0113 0.1129 0.0786 1 0.0
B10 B 0.127 0.1951 0.0453 1 0.0
B21 B 0.4445 0.1865 0.526 1 0.0
B4 B -0.0398 0.3917 0.1159 1 0.0
B24 B 0.3133 0.3367 0.381 0.631 0.0
Sc2 Sc 0.2981 0.375 0.2968 0.194 0.0
B18 B 0.1903 0.0946 0.4509 0.652 0.0
B3 B -0.0428 0.3116 0.2294 1 0.0
B7 B 0.1154 0.2258 0.244 1 0.0
B22 B 0.3354 0.3354 0.5 1 0.0
B13 B 0.3187 0.0588 0.3634 1 0.0
B9 B 0.1265 0.1058 0.1548 1 0.0
B16 B 0.47 0.1142 0.4131 1 0.0
B23 B 0.0347 0.0347 0.5 1 0.0
B17 B 0.4662 0.2887 0.4239 1 0.0
B15 B 0.2135 0.1978 0.3449 1 0.0
Si1 Si 0.1758 0.0037 0.4227 0.203 0.0
B6 B -0.0273 0.272 0.0277 1 0.0
B2 B -0.0333 0.1355 0.2097 1 0.0
B8 B 0.1027 0.3902 0.192 1 0.0
B11 B 0.1142 0.3624 0.0645 1 0.0
Sc3 Sc 0.0849 0.0107 0.3215 0.128 0.0
B1 B 0.8772 0.2389 0.1261 1 0.0
Sc1 Sc 0.2964 0.4857 0.1316 0.811 0.0
B12 B 0.2093 0.2618 0.1403 1 0.0
B14 B 0.3933 0.2069 0.326 1 0.0
B19 B 0.2721 0.1861 0.5453 1 0.0
